data_4119481
loop_
_publ_author_name
'Takuya Matsumoto'
'Kazuo Tanaka'
'Yoshiki Chujo'

_publ_section_title
;
 Synthesis and Optical Properties of Stable Gallafluorene Derivatives:
 Investigation of Their Emission via Triplet States
;
_journal_name_full 'Journal of the American Chemical Society'
_journal_page_first 4211
_journal_page_last 4214
_journal_paper_doi 10.1021/ja400287y
_journal_volume 135
_journal_year 2013
_chemical_formula_sum 'C29 H36 Ga N'
_chemical_formula_weight 468.31
_chemical_name_systematic
; 
 ? 
;
_space_group_IT_number 14
_symmetry_cell_setting monoclinic
_symmetry_space_group_name_Hall '-P 2ybc'
_symmetry_space_group_name_H-M 'P 1 21/c 1'
_atom_sites_solution_hydrogens geom
_atom_sites_solution_primary direct
_atom_sites_solution_secondary difmap
_audit_creation_method SHELXL-97
_cell_angle_alpha 90.00
_cell_angle_beta 95.601(5)
_cell_angle_gamma 90.00
_cell_formula_units_Z 4
_cell_length_a 8.0527(11)
_cell_length_b 11.9834(19)
_cell_length_c 25.563(4)
_cell_measurement_temperature 296(2)
_cell_volume 2455.0(6)
_computing_structure_refinement 'SHELXL-97 (Sheldrick, 1997)'
_computing_structure_solution 'SHELXS-97 (Sheldrick, 1990)'
_diffrn_ambient_temperature 296(2)
_diffrn_measured_fraction_theta_full 0.964
_diffrn_measured_fraction_theta_max 0.964
_diffrn_radiation_monochromator graphite
_diffrn_radiation_source 'fine-focus sealed tube'
_diffrn_radiation_type MoK\a
_diffrn_radiation_wavelength 0.71075
_diffrn_reflns_av_R_equivalents 0.0296
_diffrn_reflns_av_sigmaI/netI 0.0305
_diffrn_reflns_limit_h_max 10
_diffrn_reflns_limit_h_min -10
_diffrn_reflns_limit_k_max 15
_diffrn_reflns_limit_k_min -15
_diffrn_reflns_limit_l_max 33
_diffrn_reflns_limit_l_min -33
_diffrn_reflns_number 18879
_diffrn_reflns_theta_full 27.47
_diffrn_reflns_theta_max 27.47
_diffrn_reflns_theta_min 3.06
_exptl_absorpt_coefficient_mu 1.137
_exptl_absorpt_correction_T_max 0.6003
_exptl_absorpt_correction_T_min 0.6003
_exptl_absorpt_correction_type multi-scan
_exptl_absorpt_process_details
;
    Higashi, T. (1995). Program for Absorption Correction.
    Rigaku Corporation, Tokyo, Japan.
;
_exptl_crystal_density_diffrn 1.267
_exptl_crystal_F_000 992
_exptl_crystal_size_max 0.50
_exptl_crystal_size_mid 0.50
_exptl_crystal_size_min 0.50
_refine_diff_density_max 0.667
_refine_diff_density_min -0.422
_refine_diff_density_rms 0.092
_refine_ls_extinction_method none
_refine_ls_goodness_of_fit_ref 1.188
_refine_ls_hydrogen_treatment mixed
_refine_ls_matrix_type full
_refine_ls_number_parameters 328
_refine_ls_number_reflns 5420
_refine_ls_number_restraints 0
_refine_ls_restrained_S_all 1.188
_refine_ls_R_factor_all 0.0493
_refine_ls_R_factor_gt 0.0414
_refine_ls_shift/su_max 0.001
_refine_ls_shift/su_mean 0.000
_refine_ls_structure_factor_coef Fsqd
_refine_ls_weighting_details 'calc w=1/[\s^2^(Fo^2^)+(0.1000P)^2^+0.0000P] where P=(Fo^2^+2Fc^2^)/3'
_refine_ls_weighting_scheme calc
_refine_ls_wR_factor_gt 0.1392
_refine_ls_wR_factor_ref 0.1516
_reflns_number_gt 4560
_reflns_number_total 5420
_reflns_threshold_expression >2sigma(I)
_cod_data_source_file ja400287y_si_001.cif
_cod_data_source_block 06020
_cod_original_cell_volume 2455.0(7)
_cod_database_code 4119481

loop_
_symmetry_equiv_pos_as_xyz
'x, y, z'
'-x, y+1/2, -z+1/2'
'-x, -y, -z'
'x, -y-1/2, z-1/2'

loop_
_atom_site_label
_atom_site_type_symbol
_atom_site_fract_x
_atom_site_fract_y
_atom_site_fract_z
_atom_site_U_iso_or_equiv
_atom_site_adp_type
_atom_site_occupancy
_atom_site_symmetry_multiplicity
_atom_site_calc_flag
_atom_site_refinement_flags
C1 C 0.2941(3) 0.7680(2) 0.17653(9) 0.0182(5) Uani 1 1 d .
C2 C 0.3594(3) 0.7467(2) 0.22796(10) 0.0206(5) Uani 1 1 d .
H2A H 0.429(4) 0.801(3) 0.2484(11) 0.022(8) Uiso 1 1 d .
C3 C 0.3295(3) 0.6458(2) 0.25242(10) 0.0217(5) Uani 1 1 d .
H3A H 0.375(5) 0.634(3) 0.2826(16) 0.040(10) Uiso 1 1 d .
C4 C 0.2331(4) 0.5646(2) 0.22512(10) 0.0233(6) Uani 1 1 d .
H4A H 0.214(4) 0.494(3) 0.2420(11) 0.026(8) Uiso 1 1 d .
C5 C 0.1659(3) 0.5838(2) 0.17374(11) 0.0207(5) Uani 1 1 d .
H5A H 0.098(4) 0.535(3) 0.1570(12) 0.024(8) Uiso 1 1 d .
C6 C 0.1956(3) 0.6852(2) 0.14898(9) 0.0170(5) Uani 1 1 d .
C7 C 0.1249(3) 0.7117(2) 0.09369(9) 0.0177(5) Uani 1 1 d .
C8 C 0.0263(3) 0.6364(2) 0.06234(10) 0.0218(5) Uani 1 1 d .
H8A H 0.010(4) 0.562(3) 0.0774(13) 0.033(9) Uiso 1 1 d .
C9 C -0.0427(3) 0.6681(3) 0.01298(11) 0.0266(6) Uani 1 1 d .
H9A H -0.105(5) 0.614(3) -0.0049(16) 0.043(11) Uiso 1 1 d .
C10 C -0.0172(3) 0.7740(3) -0.00619(10) 0.0268(6) Uani 1 1 d .
H10A H -0.075(4) 0.798(2) -0.0363(11) 0.019(7) Uiso 1 1 d .
C11 C 0.0869(3) 0.8479(2) 0.02422(10) 0.0240(6) Uani 1 1 d .
H11A H 0.115(4) 0.920(3) 0.0106(13) 0.025(8) Uiso 1 1 d .
C12 C 0.1601(3) 0.8179(2) 0.07397(9) 0.0189(5) Uani 1 1 d .
Ga1 Ga 0.32021(3) 0.89260(2) 0.126748(10) 0.01712(13) Uani 1 1 d .
C13 C 0.3802(3) 1.0524(2) 0.12691(9) 0.0166(5) Uani 1 1 d .
C14 C 0.3080(3) 1.1480(2) 0.14784(9) 0.0164(5) Uani 1 1 d .
C15 C 0.3730(3) 1.2531(2) 0.13774(9) 0.0167(5) Uani 1 1 d .
H15A H 0.316(3) 1.320(2) 0.1491(10) 0.012(6) Uiso 1 1 d .
C16 C 0.5088(3) 1.2679(2) 0.10775(9) 0.0171(5) Uani 1 1 d .
C17 C 0.5810(3) 1.1732(2) 0.08818(9) 0.0179(5) Uani 1 1 d .
H17A H 0.679(4) 1.180(2) 0.0682(11) 0.020(7) Uiso 1 1 d .
C18 C 0.5157(3) 1.0673(2) 0.09768(9) 0.0176(5) Uani 1 1 d .
C19 C 0.1597(3) 1.1369(2) 0.18195(10) 0.0190(5) Uani 1 1 d .
C20 C 0.0125(3) 1.0777(2) 0.15058(11) 0.0242(6) Uani 1 1 d .
H20A H -0.0778 1.0699 0.1722 0.036 Uiso 1 1 calc R
H20B H 0.0473 1.0052 0.1399 0.036 Uiso 1 1 calc R
H20C H -0.0239 1.1211 0.1200 0.036 Uiso 1 1 calc R
C21 C 0.2156(4) 1.0692(3) 0.23184(10) 0.0255(6) Uani 1 1 d .
H21A H 0.3079 1.1062 0.2512 0.038 Uiso 1 1 calc R
H21B H 0.2492 0.9959 0.2221 0.038 Uiso 1 1 calc R
H21C H 0.1247 1.0635 0.2533 0.038 Uiso 1 1 calc R
C22 C 0.0977(4) 1.2500(2) 0.19989(12) 0.0315(6) Uani 1 1 d .
H22A H 0.0589 1.2938 0.1697 0.047 Uiso 1 1 calc R
H22B H 0.1874 1.2884 0.2198 0.047 Uiso 1 1 calc R
H22C H 0.0079 1.2387 0.2214 0.047 Uiso 1 1 calc R
C23 C 0.5704(3) 1.38617(19) 0.09743(10) 0.0175(5) Uani 1 1 d .
C24 C 0.4274(3) 1.4503(2) 0.06603(10) 0.0232(6) Uani 1 1 d .
H24A H 0.3327 1.4534 0.0861 0.035 Uiso 1 1 calc R
H24B H 0.3969 1.4126 0.0334 0.035 Uiso 1 1 calc R
H24C H 0.4637 1.5247 0.0591 0.035 Uiso 1 1 calc R
C25 C 0.7200(4) 1.3862(2) 0.06514(11) 0.0237(6) Uani 1 1 d .
H25A H 0.7561 1.4616 0.0604 0.036 Uiso 1 1 calc R
H25B H 0.6887 1.3530 0.0314 0.036 Uiso 1 1 calc R
H25C H 0.8094 1.3441 0.0832 0.036 Uiso 1 1 calc R
C26 C 0.6198(4) 1.4469(2) 0.14956(10) 0.0263(6) Uani 1 1 d .
H26A H 0.6678 1.5180 0.1425 0.039 Uiso 1 1 calc R
H26B H 0.6999 1.4028 0.1708 0.039 Uiso 1 1 calc R
H26C H 0.5226 1.4578 0.1679 0.039 Uiso 1 1 calc R
C27 C 0.5919(4) 0.9668(2) 0.07297(10) 0.0227(5) Uani 1 1 d .
H27A H 0.5442 0.9590 0.0368 0.027 Uiso 1 1 calc R
H27B H 0.7112 0.9778 0.0729 0.027 Uiso 1 1 calc R
N1 N 0.5601(3) 0.86329(18) 0.10276(8) 0.0199(4) Uani 1 1 d .
C28 C 0.5730(4) 0.7625(2) 0.06968(12) 0.0278(6) Uani 1 1 d .
H28A H 0.6850 0.7557 0.0602 0.042 Uiso 1 1 calc R
H28B H 0.4972 0.7691 0.0384 0.042 Uiso 1 1 calc R
H28C H 0.5452 0.6976 0.0890 0.042 Uiso 1 1 calc R
C29 C 0.6835(3) 0.8551(2) 0.14978(11) 0.0257(6) Uani 1 1 d .
H29A H 0.7939 0.8498 0.1388 0.039 Uiso 1 1 calc R
H29B H 0.6604 0.7899 0.1697 0.039 Uiso 1 1 calc R
H29C H 0.6758 0.9203 0.1712 0.039 Uiso 1 1 calc R

loop_
_atom_site_aniso_label
_atom_site_aniso_U_11
_atom_site_aniso_U_22
_atom_site_aniso_U_33
_atom_site_aniso_U_23
_atom_site_aniso_U_13
_atom_site_aniso_U_12
C1 0.0208(13) 0.0147(11) 0.0196(12) 0.0004(9) 0.0033(9) -0.0029(10)
C2 0.0186(13) 0.0216(13) 0.0217(12) -0.0010(10) 0.0027(10) -0.0041(10)
C3 0.0215(13) 0.0261(14) 0.0175(12) 0.0045(10) 0.0028(10) 0.0029(11)
C4 0.0270(15) 0.0178(13) 0.0262(13) 0.0049(10) 0.0076(11) 0.0002(11)
C5 0.0212(14) 0.0155(12) 0.0260(13) -0.0012(10) 0.0045(10) -0.0025(11)
C6 0.0164(11) 0.0153(11) 0.0197(12) -0.0013(9) 0.0038(9) -0.0002(10)
C7 0.0132(11) 0.0198(12) 0.0203(12) -0.0024(9) 0.0025(9) -0.0001(10)
C8 0.0167(13) 0.0227(13) 0.0268(13) -0.0090(11) 0.0056(10) -0.0043(11)
C9 0.0168(13) 0.0385(16) 0.0247(13) -0.0106(12) 0.0028(10) -0.0059(12)
C10 0.0221(13) 0.0405(16) 0.0174(12) -0.0010(11) -0.0006(10) 0.0039(13)
C11 0.0240(14) 0.0261(14) 0.0219(13) 0.0034(10) 0.0027(10) 0.0040(12)
C12 0.0198(12) 0.0172(12) 0.0198(12) -0.0030(9) 0.0026(9) -0.0008(10)
Ga1 0.0198(2) 0.01341(19) 0.01804(18) 0.00033(9) 0.00148(12) -0.00292(10)
C13 0.0166(12) 0.0171(12) 0.0162(11) 0.0015(9) 0.0020(8) -0.0013(10)
C14 0.0148(12) 0.0175(12) 0.0168(11) -0.0004(9) 0.0015(8) -0.0007(10)
C15 0.0128(11) 0.0178(12) 0.0197(11) 0.0009(9) 0.0028(9) 0.0003(10)
C16 0.0179(12) 0.0162(12) 0.0167(11) 0.0032(9) -0.0015(9) -0.0013(10)
C17 0.0190(12) 0.0169(12) 0.0180(11) 0.0016(9) 0.0037(9) -0.0025(10)
C18 0.0200(13) 0.0156(12) 0.0175(11) 0.0011(9) 0.0027(9) -0.0003(10)
C19 0.0169(12) 0.0187(12) 0.0219(12) 0.0010(10) 0.0043(9) -0.0024(10)
C20 0.0172(13) 0.0294(14) 0.0262(13) -0.0005(11) 0.0035(10) -0.0075(12)
C21 0.0255(14) 0.0318(15) 0.0196(12) 0.0047(10) 0.0053(10) -0.0002(12)
C22 0.0299(16) 0.0231(14) 0.0443(17) -0.0014(12) 0.0181(12) -0.0009(12)
C23 0.0185(13) 0.0132(12) 0.0209(12) 0.0002(8) 0.0019(9) -0.0033(9)
C24 0.0256(14) 0.0184(12) 0.0249(13) 0.0024(10) -0.0016(10) -0.0018(11)
C25 0.0216(14) 0.0228(14) 0.0271(14) 0.0007(10) 0.0051(11) -0.0078(10)
C26 0.0314(15) 0.0253(14) 0.0220(13) 0.0000(10) 0.0012(11) -0.0078(12)
C27 0.0330(15) 0.0129(11) 0.0232(13) 0.0027(9) 0.0071(10) 0.0005(11)
N1 0.0254(12) 0.0124(9) 0.0218(11) -0.0013(8) 0.0021(8) -0.0006(9)
C28 0.0316(16) 0.0155(12) 0.0375(15) -0.0067(11) 0.0099(12) 0.0020(11)
C29 0.0205(13) 0.0266(14) 0.0297(14) 0.0007(11) 0.0010(10) -0.0012(12)

loop_
_atom_type_symbol
_atom_type_description
_atom_type_scat_dispersion_real
_atom_type_scat_dispersion_imag
_atom_type_scat_source
C C 0.0033 0.0016 'International Tables Vol C Tables 4.2.6.8 and 6.1.1.4'
H H 0.0000 0.0000 'International Tables Vol C Tables 4.2.6.8 and 6.1.1.4'
Ga Ga 0.2307 1.6083 'International Tables Vol C Tables 4.2.6.8 and 6.1.1.4'
N N 0.0061 0.0033 'International Tables Vol C Tables 4.2.6.8 and 6.1.1.4'

loop_
_geom_angle_atom_site_label_1
_geom_angle_atom_site_label_2
_geom_angle_atom_site_label_3
_geom_angle
C2 C1 C6 118.9(2)
C2 C1 Ga1 133.59(19)
C6 C1 Ga1 107.32(17)
C1 C2 C3 121.2(2)
C4 C3 C2 119.7(2)
C3 C4 C5 120.4(2)
C4 C5 C6 120.1(2)
C5 C6 C1 119.7(2)
C5 C6 C7 122.8(2)
C1 C6 C7 117.5(2)
C8 C7 C12 120.0(2)
C8 C7 C6 122.8(2)
C12 C7 C6 117.2(2)
C9 C8 C7 120.0(3)
C8 C9 C10 121.0(3)
C9 C10 C11 119.0(2)
C12 C11 C10 121.3(3)
C11 C12 C7 118.5(2)
C11 C12 Ga1 133.7(2)
C7 C12 Ga1 107.71(17)
C13 Ga1 C1 140.25(10)
C13 Ga1 C12 125.52(10)
C1 Ga1 C12 89.65(10)
C13 Ga1 N1 86.06(10)
C1 Ga1 N1 102.60(10)
C12 Ga1 N1 106.22(9)
C18 C13 C14 118.2(2)
C18 C13 Ga1 109.10(17)
C14 C13 Ga1 132.59(19)
C15 C14 C13 119.0(2)
C15 C14 C19 120.3(2)
C13 C14 C19 120.8(2)
C14 C15 C16 122.7(2)
C17 C16 C15 117.9(2)
C17 C16 C23 122.6(2)
C15 C16 C23 119.5(2)
C16 C17 C18 119.9(2)
C13 C18 C17 122.3(2)
C13 C18 C27 119.5(2)
C17 C18 C27 118.2(2)
C22 C19 C20 107.9(2)
C22 C19 C21 107.2(2)
C20 C19 C21 109.7(2)
C22 C19 C14 112.6(2)
C20 C19 C14 110.1(2)
C21 C19 C14 109.3(2)
C25 C23 C16 112.3(2)
C25 C23 C26 108.5(2)
C16 C23 C26 110.5(2)
C25 C23 C24 107.9(2)
C16 C23 C24 108.2(2)
C26 C23 C24 109.4(2)
N1 C27 C18 110.5(2)
C28 N1 C29 109.2(2)
C28 N1 C27 111.1(2)
C29 N1 C27 109.5(2)
C28 N1 Ga1 114.70(17)
C29 N1 Ga1 109.53(17)
C27 N1 Ga1 102.59(16)

loop_
_geom_bond_atom_site_label_1
_geom_bond_atom_site_label_2
_geom_bond_distance
C1 C2 1.391(3)
C1 C6 1.414(3)
C1 Ga1 1.986(2)
C2 C3 1.393(4)
C3 C4 1.389(4)
C4 C5 1.390(4)
C5 C6 1.401(4)
C6 C7 1.505(3)
C7 C8 1.401(3)
C7 C12 1.407(4)
C8 C9 1.381(4)
C9 C10 1.383(4)
C10 C11 1.401(4)
C11 C12 1.396(3)
C12 Ga1 1.986(2)
Ga1 C13 1.975(2)
Ga1 N1 2.112(2)
C13 C18 1.393(4)
C13 C14 1.413(4)
C14 C15 1.398(3)
C14 C19 1.551(3)
C15 C16 1.407(3)
C16 C17 1.390(3)
C16 C23 1.533(3)
C17 C18 1.404(3)
C18 C27 1.517(3)
C19 C22 1.531(4)
C19 C20 1.538(3)
C19 C21 1.541(4)
C23 C25 1.526(4)
C23 C26 1.536(3)
C23 C24 1.543(3)
C27 N1 1.491(3)
N1 C28 1.484(3)
N1 C29 1.486(3)

loop_
_geom_torsion_atom_site_label_1
_geom_torsion_atom_site_label_2
_geom_torsion_atom_site_label_3
_geom_torsion_atom_site_label_4
_geom_torsion
C6 C1 C2 C3 0.1(4)
Ga1 C1 C2 C3 -174.6(2)
C1 C2 C3 C4 0.1(4)
C2 C3 C4 C5 -0.3(4)
C3 C4 C5 C6 0.3(4)
C4 C5 C6 C1 -0.1(4)
C4 C5 C6 C7 -179.2(2)
C2 C1 C6 C5 -0.1(4)
Ga1 C1 C6 C5 175.9(2)
C2 C1 C6 C7 179.1(2)
Ga1 C1 C6 C7 -4.9(3)
C5 C6 C7 C8 -1.2(4)
C1 C6 C7 C8 179.7(2)
C5 C6 C7 C12 178.2(2)
C1 C6 C7 C12 -1.0(3)
C12 C7 C8 C9 -3.0(4)
C6 C7 C8 C9 176.3(2)
C7 C8 C9 C10 -0.4(4)
C8 C9 C10 C11 3.0(4)
C9 C10 C11 C12 -2.3(4)
C10 C11 C12 C7 -1.1(4)
C10 C11 C12 Ga1 176.3(2)
C8 C7 C12 C11 3.7(4)
C6 C7 C12 C11 -175.7(2)
C8 C7 C12 Ga1 -174.3(2)
C6 C7 C12 Ga1 6.3(3)
C2 C1 Ga1 C13 -23.8(4)
C6 C1 Ga1 C13 161.11(17)
C2 C1 Ga1 C12 -178.1(3)
C6 C1 Ga1 C12 6.79(18)
C2 C1 Ga1 N1 75.4(3)
C6 C1 Ga1 N1 -99.75(18)
C11 C12 Ga1 C13 15.0(3)
C7 C12 Ga1 C13 -167.43(16)
C11 C12 Ga1 C1 175.1(3)
C7 C12 Ga1 C1 -7.33(19)
C11 C12 Ga1 N1 -81.9(3)
C7 C12 Ga1 N1 95.70(18)
C1 Ga1 C13 C18 122.62(19)
C12 Ga1 C13 C18 -89.6(2)
N1 Ga1 C13 C18 17.60(17)
C1 Ga1 C13 C14 -61.1(3)
C12 Ga1 C13 C14 86.7(2)
N1 Ga1 C13 C14 -166.2(2)
C18 C13 C14 C15 1.1(3)
Ga1 C13 C14 C15 -174.88(18)
C18 C13 C14 C19 -178.4(2)
Ga1 C13 C14 C19 5.6(3)
C13 C14 C15 C16 -0.5(3)
C19 C14 C15 C16 179.0(2)
C14 C15 C16 C17 -0.8(3)
C14 C15 C16 C23 178.7(2)
C15 C16 C17 C18 1.3(3)
C23 C16 C17 C18 -178.1(2)
C14 C13 C18 C17 -0.5(4)
Ga1 C13 C18 C17 176.32(19)
C14 C13 C18 C27 -177.7(2)
Ga1 C13 C18 C27 -0.9(3)
C16 C17 C18 C13 -0.7(4)
C16 C17 C18 C27 176.5(2)
C15 C14 C19 C22 1.6(3)
C13 C14 C19 C22 -178.9(2)
C15 C14 C19 C20 122.0(2)
C13 C14 C19 C20 -58.5(3)
C15 C14 C19 C21 -117.4(3)
C13 C14 C19 C21 62.1(3)
C17 C16 C23 C25 -1.6(3)
C15 C16 C23 C25 179.0(2)
C17 C16 C23 C26 -122.9(3)
C15 C16 C23 C26 57.7(3)
C17 C16 C23 C24 117.4(3)
C15 C16 C23 C24 -62.0(3)
C13 C18 C27 N1 -25.5(3)
C17 C18 C27 N1 157.2(2)
C18 C27 N1 C28 158.1(2)
C18 C27 N1 C29 -81.2(3)
C18 C27 N1 Ga1 35.1(2)
C13 Ga1 N1 C28 -150.42(19)
C1 Ga1 N1 C28 68.84(19)
C12 Ga1 N1 C28 -24.5(2)
C13 Ga1 N1 C29 86.40(17)
C1 Ga1 N1 C29 -54.34(18)
C12 Ga1 N1 C29 -147.69(17)
C13 Ga1 N1 C27 -29.78(15)
C1 Ga1 N1 C27 -170.52(15)
C12 Ga1 N1 C27 96.13(16)
